data_2215814
loop_
_publ_author_name
'Jones, Peter G.'
'Fern\'andez-Rodr\'iguez, Mar\'ia J.'
'Mart\'inez-Mart\'inez, Antonio J.'

_publ_section_title
(<i>SP</i>-4-2)-(4,4'-Di-<i>tert</i>-butyl-2,2'-bipyridine-\k^2^<i>N</i>,<i>N</i>')diiodidopalladium(II)
_journal_coeditor_code BT2547
_journal_issue 11
_journal_name_full 'Acta Crystallographica Section E'
_journal_page_first m2758
_journal_page_last m2758
_journal_paper_doi 10.1107/S1600536807050830
_journal_volume 63
_journal_year 2007
_chemical_formula_iupac '[Pd I2 (C18 H24 N2)]'
_chemical_formula_moiety 'C18 H24 I2 N2 Pd'
_chemical_formula_sum 'C18 H24 I2 N2 Pd'
_chemical_formula_weight 628.59
_chemical_name_systematic
;
(SP-4-2)-(4,4'-Di-<i>tert</i>-butyl-2,2'-bipyridine-
\k<i>N</i>,\k<i>N</i>')diiodidopalladium(II)
;
_space_group_IT_number 14
_symmetry_cell_setting monoclinic
_symmetry_space_group_name_Hall '-P 2ybc'
_symmetry_space_group_name_H-M 'P 1 21/c 1'
_atom_sites_solution_hydrogens geom
_atom_sites_solution_primary direct
_atom_sites_solution_secondary difmap
_audit_creation_method SHELXL-97
_cell_angle_alpha 90.00
_cell_angle_beta 100.290(4)
_cell_angle_gamma 90.00
_cell_formula_units_Z 4
_cell_length_a 7.7201(6)
_cell_length_b 19.4695(16)
_cell_length_c 13.4120(11)
_cell_measurement_reflns_used 9885
_cell_measurement_temperature 100(2)
_cell_measurement_theta_max 28.81
_cell_measurement_theta_min 2.60
_cell_volume 1983.5(3)
_computing_cell_refinement 'SAINT (Bruker, 1998)'
_computing_data_collection 'SMART (Bruker, 1998)'
_computing_data_reduction 'SAINT (Bruker, 1998)'
_computing_molecular_graphics 'XP (Siemens, 1994)'
_computing_publication_material 'SHELXL97 (Sheldrick, 1997)'
_computing_structure_refinement 'SHELXL97 (Sheldrick, 1997)'
_computing_structure_solution 'SHELXS97 (Sheldrick, 1990)'
_diffrn_ambient_temperature 100(2)
_diffrn_measured_fraction_theta_full 1.000
_diffrn_measured_fraction_theta_max 1.000
_diffrn_measurement_device_type 'Bruker SMART 1000 CCD area-detector'
_diffrn_measurement_method '\f and \w'
_diffrn_radiation_monochromator graphite
_diffrn_radiation_source 'fine-focus sealed tube'
_diffrn_radiation_type MoK\a
_diffrn_radiation_wavelength 0.71073
_diffrn_reflns_av_R_equivalents 0.0376
_diffrn_reflns_av_sigmaI/netI 0.0205
_diffrn_reflns_limit_h_max 10
_diffrn_reflns_limit_h_min -10
_diffrn_reflns_limit_k_max 26
_diffrn_reflns_limit_k_min -26
_diffrn_reflns_limit_l_max 18
_diffrn_reflns_limit_l_min -18
_diffrn_reflns_number 65072
_diffrn_reflns_theta_full 28.50
_diffrn_reflns_theta_max 28.70
_diffrn_reflns_theta_min 1.86
_exptl_absorpt_coefficient_mu 4.050
_exptl_absorpt_correction_T_max 0.7647
_exptl_absorpt_correction_T_min 0.6426
_exptl_absorpt_correction_type multi-scan
_exptl_absorpt_process_details '(SADABS; Bruker, 1998)'
_exptl_crystal_colour brown
_exptl_crystal_density_diffrn 2.105
_exptl_crystal_density_method 'not measured'
_exptl_crystal_description prism
_exptl_crystal_F_000 1192
_exptl_crystal_size_max 0.15
_exptl_crystal_size_mid 0.07
_exptl_crystal_size_min 0.07
_refine_diff_density_max 2.953
_refine_diff_density_min -2.640
_refine_ls_extinction_method none
_refine_ls_goodness_of_fit_ref 1.068
_refine_ls_hydrogen_treatment constr
_refine_ls_matrix_type full
_refine_ls_number_parameters 214
_refine_ls_number_reflns 5132
_refine_ls_number_restraints 0
_refine_ls_restrained_S_all 1.068
_refine_ls_R_factor_all 0.0530
_refine_ls_R_factor_gt 0.0434
_refine_ls_shift/su_max 0.001
_refine_ls_shift/su_mean 0.000
_refine_ls_structure_factor_coef Fsqd
_refine_ls_weighting_details 'calc w=1/[\s^2^(Fo^2^)+(0.0506P)^2^+20.9904P] where P=(Fo^2^+2Fc^2^)/3'
_refine_ls_weighting_scheme calc
_refine_ls_wR_factor_gt 0.1152
_refine_ls_wR_factor_ref 0.1211
_reflns_number_gt 4403
_reflns_number_total 5132
_reflns_threshold_expression I>2\s(I)
_cod_data_source_file bt2547.cif
_cod_data_source_block I
_cod_depositor_comments
;
The following automatic conversions were performed:
'_symmetry_cell_setting' value 'Monoclinic' changed to 'monoclinic'
according to '/home/saulius/struct/CIF-dictionaries/cif_core.dic'
dictionary named 'cif_core.dic' version 2.4.1 from 2010-06-29.

Automatic conversion script
Id: cif_fix_enum 1527 2010-12-29 10:47:43Z saulius 

The following automatic conversions were performed:

'_symmetry_cell_setting' value 'Monoclinic' changed to 'monoclinic'
according to /home/saulius/struct/CIF-dictionaries/cif_core.dic
dictionary named 'cif_core.dic' version 2.4.1 from 2010-06-29.

Automatic conversion script
Id: cif_fix_values 1715 2011-07-08 13:25:40Z adriana 
;
_cod_original_sg_symbol_H-M 'P 21/c'
_cod_database_code 2215814
_cod_database_fobs_code 2215814

loop_
_symmetry_equiv_pos_as_xyz
'x, y, z'
'-x, y+1/2, -z+1/2'
'-x, -y, -z'
'x, -y-1/2, z-1/2'

loop_
_atom_site_type_symbol
_atom_site_label
_atom_site_fract_x
_atom_site_fract_y
_atom_site_fract_z
_atom_site_U_iso_or_equiv
_atom_site_adp_type
_atom_site_calc_flag
_atom_site_refinement_flags
_atom_site_occupancy
Pd Pd 0.24845(5) 0.57498(2) 0.38217(3) 0.01519(10) Uani d . 1
I I1 0.14298(7) 0.69901(2) 0.35049(3) 0.03758(14) Uani d . 1
I I2 0.33171(6) 0.57969(2) 0.20742(3) 0.03264(13) Uani d . 1
N N1 0.2067(6) 0.5684(2) 0.5283(3) 0.0151(8) Uani d . 1
C C2 0.2257(7) 0.5047(2) 0.5707(3) 0.0124(9) Uani d . 1
C C3 0.2144(7) 0.4936(2) 0.6717(4) 0.0135(9) Uani d . 1
H H3 0.2243 0.4483 0.6983 0.016 Uiso calc R 1
C C4 0.1887(7) 0.5487(3) 0.7348(4) 0.0145(9) Uani d . 1
C C5 0.1693(8) 0.6136(3) 0.6890(4) 0.0197(11) Uani d . 1
H H5 0.1502 0.6527 0.7281 0.024 Uiso calc R 1
C C6 0.1777(8) 0.6212(3) 0.5882(4) 0.0201(11) Uani d . 1
H H6 0.1623 0.6658 0.5593 0.024 Uiso calc R 1
C C7 0.1949(7) 0.5410(3) 0.8480(4) 0.0168(10) Uani d . 1
C C8 0.1975(8) 0.4657(3) 0.8812(4) 0.0202(11) Uani d . 1
H H8A 0.0926 0.4424 0.8448 0.030 Uiso calc R 1
H H8B 0.1984 0.4634 0.9542 0.030 Uiso calc R 1
H H8C 0.3033 0.4433 0.8657 0.030 Uiso calc R 1
C C9 0.0338(9) 0.5766(3) 0.8799(5) 0.0264(12) Uani d . 1
H H9A 0.0284 0.6246 0.8573 0.040 Uiso calc R 1
H H9B 0.0453 0.5751 0.9538 0.040 Uiso calc R 1
H H9C -0.0741 0.5528 0.8488 0.040 Uiso calc R 1
C C10 0.3628(9) 0.5758(3) 0.9012(4) 0.0250(12) Uani d . 1
H H10A 0.4645 0.5555 0.8777 0.037 Uiso calc R 1
H H10B 0.3749 0.5694 0.9746 0.037 Uiso calc R 1
H H10C 0.3572 0.6250 0.8855 0.037 Uiso calc R 1
N N11 0.2985(6) 0.4722(2) 0.4115(3) 0.0157(8) Uani d . 1
C C12 0.2671(7) 0.4498(3) 0.5022(3) 0.0134(9) Uani d . 1
C C13 0.2737(7) 0.3806(3) 0.5276(4) 0.0173(10) Uani d . 1
H H13 0.2504 0.3667 0.5918 0.021 Uiso calc R 1
C C14 0.3140(8) 0.3312(3) 0.4602(4) 0.0197(11) Uani d . 1
C C15 0.3502(8) 0.3563(3) 0.3687(4) 0.0254(12) Uani d . 1
H H15 0.3811 0.3250 0.3204 0.030 Uiso calc R 1
C C16 0.3421(8) 0.4250(3) 0.3473(4) 0.0219(11) Uani d . 1
H H16 0.3683 0.4400 0.2843 0.026 Uiso calc R 1
C C17 0.3111(9) 0.2538(3) 0.4818(5) 0.0272(13) Uani d . 1
C C18 0.3405(9) 0.2390(3) 0.5955(5) 0.0285(13) Uani d . 1
H H18A 0.4543 0.2580 0.6279 0.043 Uiso calc R 1
H H18B 0.3398 0.1893 0.6066 0.043 Uiso calc R 1
H H18C 0.2462 0.2604 0.6249 0.043 Uiso calc R 1
C C19 0.1298(11) 0.2262(3) 0.4317(6) 0.0421(19) Uani d . 1
H H19A 0.0383 0.2470 0.4640 0.063 Uiso calc R 1
H H19B 0.1274 0.1762 0.4397 0.063 Uiso calc R 1
H H19C 0.1081 0.2377 0.3594 0.063 Uiso calc R 1
C C20 0.4554(11) 0.2171(4) 0.4360(5) 0.0376(17) Uani d . 1
H H20A 0.4321 0.2230 0.3622 0.056 Uiso calc R 1
H H20B 0.4555 0.1681 0.4524 0.056 Uiso calc R 1
H H20C 0.5704 0.2370 0.4641 0.056 Uiso calc R 1

loop_
_atom_site_aniso_label
_atom_site_aniso_U_11
_atom_site_aniso_U_22
_atom_site_aniso_U_33
_atom_site_aniso_U_12
_atom_site_aniso_U_13
_atom_site_aniso_U_23
Pd 0.0179(2) 0.01681(19) 0.00966(17) -0.00128(15) -0.00068(13) 0.00382(13)
I1 0.0497(3) 0.0287(2) 0.0323(2) 0.00421(19) 0.00187(19) 0.01204(17)
I2 0.0357(2) 0.0439(3) 0.02018(19) -0.00452(19) 0.00987(16) 0.00242(16)
N1 0.019(2) 0.012(2) 0.0141(19) 0.0023(16) 0.0016(16) 0.0007(15)
C2 0.016(2) 0.010(2) 0.010(2) -0.0001(17) -0.0005(17) 0.0007(16)
C3 0.018(2) 0.010(2) 0.012(2) -0.0015(18) 0.0014(17) -0.0005(17)
C4 0.016(2) 0.013(2) 0.013(2) -0.0011(19) 0.0001(17) -0.0007(18)
C5 0.027(3) 0.012(2) 0.019(2) 0.004(2) 0.002(2) -0.0009(19)
C6 0.032(3) 0.010(2) 0.016(2) 0.005(2) -0.002(2) 0.0000(18)
C7 0.025(3) 0.014(2) 0.012(2) -0.004(2) 0.0046(19) -0.0028(17)
C8 0.027(3) 0.018(3) 0.015(2) -0.003(2) 0.006(2) 0.0025(19)
C9 0.033(3) 0.023(3) 0.028(3) 0.003(2) 0.017(2) -0.003(2)
C10 0.035(3) 0.028(3) 0.011(2) -0.012(3) 0.002(2) -0.005(2)
N11 0.017(2) 0.019(2) 0.0108(18) 0.0027(17) 0.0013(15) 0.0001(16)
C12 0.016(2) 0.014(2) 0.009(2) 0.0004(18) -0.0004(17) -0.0013(17)
C13 0.025(3) 0.013(2) 0.013(2) 0.004(2) -0.0004(19) -0.0007(18)
C14 0.025(3) 0.016(2) 0.015(2) 0.008(2) -0.004(2) -0.0040(19)
C15 0.035(3) 0.025(3) 0.015(2) 0.011(2) 0.002(2) -0.006(2)
C16 0.028(3) 0.025(3) 0.013(2) 0.004(2) 0.005(2) -0.004(2)
C17 0.042(4) 0.015(3) 0.022(3) 0.012(2) -0.002(2) -0.004(2)
C18 0.041(4) 0.018(3) 0.025(3) 0.011(3) 0.001(2) 0.001(2)
C19 0.058(5) 0.015(3) 0.044(4) 0.002(3) -0.016(3) -0.006(3)
C20 0.064(5) 0.026(3) 0.021(3) 0.026(3) 0.005(3) -0.001(2)

loop_
_atom_type_symbol
_atom_type_description
_atom_type_scat_dispersion_real
_atom_type_scat_dispersion_imag
_atom_type_scat_source
C C 0.0033 0.0016 'International Tables Vol C Tables 4.2.6.8 and 6.1.1.4'
H H 0.0000 0.0000 'International Tables Vol C Tables 4.2.6.8 and 6.1.1.4'
N N 0.0061 0.0033 'International Tables Vol C Tables 4.2.6.8 and 6.1.1.4'
Pd Pd -0.9988 1.0072 'International Tables Vol C Tables 4.2.6.8 and 6.1.1.4'
I I -0.4742 1.8119 'International Tables Vol C Tables 4.2.6.8 and 6.1.1.4'

loop_
_geom_angle_atom_site_label_1
_geom_angle_atom_site_label_2
_geom_angle_atom_site_label_3
_geom_angle
_geom_angle_publ_flag
N1 Pd N11 79.19(17) y
N1 Pd I2 174.30(13) y
N11 Pd I2 98.14(12) y
N1 Pd I1 96.79(12) y
N11 Pd I1 171.98(13) y
I2 Pd I1 86.459(19) y
C6 N1 C2 117.6(4) ?
C6 N1 Pd 126.5(4) ?
C2 N1 Pd 115.7(3) ?
N1 C2 C3 121.9(4) ?
N1 C2 C12 114.6(4) ?
C3 C2 C12 123.4(4) ?
C2 C3 C4 120.6(5) ?
C3 C4 C5 116.2(5) ?
C3 C4 C7 123.1(5) ?
C5 C4 C7 120.6(5) ?
C6 C5 C4 120.6(5) ?
N1 C6 C5 123.1(5) ?
C4 C7 C10 107.2(4) ?
C4 C7 C8 112.4(4) ?
C10 C7 C8 108.9(5) ?
C4 C7 C9 110.4(5) ?
C10 C7 C9 109.2(5) ?
C8 C7 C9 108.6(4) ?
C16 N11 C12 117.5(5) ?
C16 N11 Pd 127.0(4) ?
C12 N11 Pd 115.2(3) ?
N11 C12 C13 121.8(5) ?
N11 C12 C2 114.7(4) ?
C13 C12 C2 123.4(4) ?
C12 C13 C14 120.9(5) ?
C13 C14 C15 115.7(5) ?
C13 C14 C17 122.8(5) ?
C15 C14 C17 121.4(5) ?
C16 C15 C14 121.2(5) ?
N11 C16 C15 122.8(5) ?
C18 C17 C14 111.6(5) ?
C18 C17 C19 109.4(6) ?
C14 C17 C19 107.7(5) ?
C18 C17 C20 108.8(5) ?
C14 C17 C20 110.1(6) ?
C19 C17 C20 109.3(6) ?
C2 C3 H3 119.7 ?
C4 C3 H3 119.7 ?
C6 C5 H5 119.7 ?
C4 C5 H5 119.7 ?
N1 C6 H6 118.4 ?
C5 C6 H6 118.4 ?
C7 C8 H8A 109.5 ?
C7 C8 H8B 109.5 ?
H8A C8 H8B 109.5 ?
C7 C8 H8C 109.5 ?
H8A C8 H8C 109.5 ?
H8B C8 H8C 109.5 ?
C7 C9 H9A 109.5 ?
C7 C9 H9B 109.5 ?
H9A C9 H9B 109.5 ?
C7 C9 H9C 109.5 ?
H9A C9 H9C 109.5 ?
H9B C9 H9C 109.5 ?
C7 C10 H10A 109.5 ?
C7 C10 H10B 109.5 ?
H10A C10 H10B 109.5 ?
C7 C10 H10C 109.5 ?
H10A C10 H10C 109.5 ?
H10B C10 H10C 109.5 ?
C12 C13 H13 119.5 ?
C14 C13 H13 119.5 ?
C16 C15 H15 119.4 ?
C14 C15 H15 119.4 ?
N11 C16 H16 118.6 ?
C15 C16 H16 118.6 ?
C17 C18 H18A 109.5 ?
C17 C18 H18B 109.5 ?
H18A C18 H18B 109.5 ?
C17 C18 H18C 109.5 ?
H18A C18 H18C 109.5 ?
H18B C18 H18C 109.5 ?
C17 C19 H19A 109.5 ?
C17 C19 H19B 109.5 ?
H19A C19 H19B 109.5 ?
C17 C19 H19C 109.5 ?
H19A C19 H19C 109.5 ?
H19B C19 H19C 109.5 ?
C17 C20 H20A 109.5 ?
C17 C20 H20B 109.5 ?
H20A C20 H20B 109.5 ?
C17 C20 H20C 109.5 ?
H20A C20 H20C 109.5 ?
H20B C20 H20C 109.5 ?

loop_
_geom_bond_atom_site_label_1
_geom_bond_atom_site_label_2
_geom_bond_distance
_geom_bond_publ_flag
Pd N1 2.047(4) y
Pd N11 2.062(4) y
Pd I2 2.5403(6) y
Pd I1 2.5596(6) y
N1 C6 1.348(7) ?
N1 C2 1.361(6) ?
C2 C3 1.389(7) ?
C2 C12 1.481(7) ?
C3 C4 1.402(7) ?
C4 C5 1.402(7) ?
C4 C7 1.519(7) ?
C5 C6 1.373(7) ?
C7 C10 1.523(8) ?
C7 C8 1.530(7) ?
C7 C9 1.549(8) ?
N11 C16 1.343(7) ?
N11 C12 1.354(6) ?
C12 C13 1.389(7) ?
C13 C14 1.392(7) ?
C14 C15 1.394(8) ?
C14 C17 1.536(8) ?
C15 C16 1.368(8) ?
C17 C18 1.529(8) ?
C17 C19 1.538(10) ?
C17 C20 1.540(9) ?
C3 H3 0.9500 ?
C5 H5 0.9500 ?
C6 H6 0.9500 ?
C8 H8A 0.9800 ?
C8 H8B 0.9800 ?
C8 H8C 0.9800 ?
C9 H9A 0.9800 ?
C9 H9B 0.9800 ?
C9 H9C 0.9800 ?
C10 H10A 0.9800 ?
C10 H10B 0.9800 ?
C10 H10C 0.9800 ?
C13 H13 0.9500 ?
C15 H15 0.9500 ?
C16 H16 0.9500 ?
C18 H18A 0.9800 ?
C18 H18B 0.9800 ?
C18 H18C 0.9800 ?
C19 H19A 0.9800 ?
C19 H19B 0.9800 ?
C19 H19C 0.9800 ?
C20 H20A 0.9800 ?
C20 H20B 0.9800 ?
C20 H20C 0.9800 ?
